data_2219037
loop_
_publ_author_name
'Yin, Li-he'
'Wan, Rong'
'Han, Feng'
'Wang, Bin'
'Wang, Jin-tang'

_publ_section_title
;
 2-Methoxy-<i>N</i>-[5-(2-methoxyphenyl)-1,3,4-thiadiazol-2-yl]benzamide
 hemihydrate
;
_journal_coeditor_code HK2483
_journal_issue 8
_journal_name_full 'Acta Crystallographica Section E'
_journal_page_first o1637
_journal_paper_doi 10.1107/S1600536808019934
_journal_volume 64
_journal_year 2008
_chemical_formula_iupac 'C17 H15 N3 O3 S, 0.5H2 O'
_chemical_formula_moiety 'C17 H15 N3 O3 S, 0.5(H2 O)'
_chemical_formula_sum 'C17 H16 N3 O3.5 S'
_chemical_formula_weight 350.40
_chemical_melting_point_gt 513
_chemical_melting_point_lt 514
_chemical_name_systematic
;
2-Methoxy-<i>N</i>-[5-(2-methoxyphenyl)-1,3,4-thiadiazol-2-yl]benzamide
hemihydrate
;
_space_group_IT_number 15
_symmetry_cell_setting monoclinic
_symmetry_space_group_name_Hall '-C 2yc'
_symmetry_space_group_name_H-M 'C 1 2/c 1'
_atom_sites_solution_hydrogens geom
_atom_sites_solution_primary direct
_atom_sites_solution_secondary difmap
_cell_angle_alpha 90.00
_cell_angle_beta 94.78(3)
_cell_angle_gamma 90.00
_cell_formula_units_Z 8
_cell_length_a 29.950(6)
_cell_length_b 14.561(3)
_cell_length_c 7.6520(15)
_cell_measurement_reflns_used 25
_cell_measurement_temperature 298(2)
_cell_measurement_theta_max 12
_cell_measurement_theta_min 9
_cell_volume 3325.4(12)
_computing_cell_refinement 'CAD-4 Software (Enraf--Nonius, 1989)'
_computing_data_collection 'CAD-4 Software (Enraf--Nonius, 1989)'
_computing_data_reduction 'XCAD4 (Harms & Wocadlo, 1995)'
_computing_molecular_graphics 'PLATON (Spek, 2003)'
_computing_publication_material 'SHELXTL (Sheldrick, 2008)'
_computing_structure_refinement 'SHELXL97 (Sheldrick, 2008)'
_computing_structure_solution 'SHELXS97 (Sheldrick, 2008)'
_diffrn_ambient_temperature 298(2)
_diffrn_measured_fraction_theta_full 0.996
_diffrn_measured_fraction_theta_max 0.996
_diffrn_measurement_device_type 'Enraf--Nonius CAD-4'
_diffrn_measurement_method \w/2\q
_diffrn_radiation_monochromator graphite
_diffrn_radiation_source 'fine-focus sealed tube'
_diffrn_radiation_type MoK\a
_diffrn_radiation_wavelength 0.71073
_diffrn_reflns_av_R_equivalents 0.0605
_diffrn_reflns_av_sigmaI/netI 0.1127
_diffrn_reflns_limit_h_max 35
_diffrn_reflns_limit_h_min -35
_diffrn_reflns_limit_k_max 17
_diffrn_reflns_limit_k_min 0
_diffrn_reflns_limit_l_max 9
_diffrn_reflns_limit_l_min 0
_diffrn_reflns_number 6340
_diffrn_reflns_theta_full 25.24
_diffrn_reflns_theta_max 25.24
_diffrn_reflns_theta_min 1.36
_diffrn_standards_decay_% 0
_diffrn_standards_interval_time 120
_diffrn_standards_number 3
_exptl_absorpt_coefficient_mu 0.219
_exptl_absorpt_correction_T_max 0.9891
_exptl_absorpt_correction_T_min 0.9372
_exptl_absorpt_correction_type psi-scan
_exptl_absorpt_process_details '(North <i>et al.</i>,  1968)'
_exptl_crystal_colour colorless
_exptl_crystal_density_diffrn 1.400
_exptl_crystal_density_method 'not measured'
_exptl_crystal_description block
_exptl_crystal_F_000 1464
_exptl_crystal_size_max 0.30
_exptl_crystal_size_mid 0.10
_exptl_crystal_size_min 0.05
_refine_diff_density_max 0.573
_refine_diff_density_min -0.334
_refine_ls_extinction_method none
_refine_ls_goodness_of_fit_ref 1.037
_refine_ls_hydrogen_treatment constr
_refine_ls_matrix_type full
_refine_ls_number_parameters 222
_refine_ls_number_reflns 3003
_refine_ls_restrained_S_all 1.045
_refine_ls_R_factor_all 0.1438
_refine_ls_R_factor_gt 0.0794
_refine_ls_shift/su_max 0.000
_refine_ls_shift/su_mean 0.000
_refine_ls_structure_factor_coef Fsqd
_refine_ls_weighting_details 'calc w=1/[\s^2^(Fo^2^)+(0.1018P)^2^+4.918P] where P=(Fo^2^+2Fc^2^)/3'
_refine_ls_weighting_scheme calc
_refine_ls_wR_factor_gt 0.1945
_refine_ls_wR_factor_ref 0.2405
_reflns_number_gt 1602
_reflns_number_total 3003
_reflns_threshold_expression I>2\s(I)
_cod_data_source_file hk2483.cif
_cod_data_source_block I
_cod_original_sg_symbol_H-M 'C 2/c'
_cod_original_formula_sum 'C17 H16 N3 O3.5 S1'
_cod_database_code 2219037
_cod_database_fobs_code 2219037

loop_
_symmetry_equiv_pos_as_xyz
'x, y, z'
'-x, y, -z+1/2'
'x+1/2, y+1/2, z'
'-x+1/2, y+1/2, -z+1/2'
'-x, -y, -z'
'x, -y, z-1/2'
'-x+1/2, -y+1/2, -z'
'x+1/2, -y+1/2, z-1/2'

loop_
_atom_site_type_symbol
_atom_site_label
_atom_site_fract_x
_atom_site_fract_y
_atom_site_fract_z
_atom_site_U_iso_or_equiv
_atom_site_adp_type
_atom_site_calc_flag
_atom_site_refinement_flags
_atom_site_occupancy
S S 0.14065(4) 0.20610(9) 0.03340(17) 0.0643(5) Uani d . 1
O O1 0.16810(11) 0.1136(2) -0.2572(5) 0.0694(10) Uani d . 1
O O2 0.19106(10) 0.2584(3) 0.3483(5) 0.0761(11) Uani d . 1
O O3 0.09246(10) 0.3994(2) 0.5803(4) 0.0623(9) Uani d . 1
O O4 1.0000 0.3791(4) 0.2500 0.139(3) Uani d S 1
H H4 0.9969 0.3526 0.3472 0.167 Uiso d R 1
N N1 0.06625(14) 0.2824(4) 0.0904(6) 0.0805(14) Uani d . 1
N N2 0.06140(12) 0.2445(3) -0.0693(5) 0.0622(11) Uani d . 1
N N3 0.11780(9) 0.3022(2) 0.3039(5) 0.0430(8) Uani d . 1
H H3A 0.0969 0.3324 0.3490 0.052 Uiso calc R 1
C C1 0.20716(19) 0.0758(5) -0.3250(9) 0.105(2) Uani d . 1
H H1B 0.2323 0.0820 -0.2392 0.157 Uiso calc R 1
H H1C 0.2132 0.1081 -0.4299 0.157 Uiso calc R 1
H H1D 0.2022 0.0120 -0.3516 0.157 Uiso calc R 1
C C2 0.12874(16) 0.1123(3) -0.3594(6) 0.0575(12) Uani d U 1
C C3 0.09255(15) 0.1571(3) -0.2910(6) 0.0543(11) Uani d U 1
C C4 0.05153(18) 0.1584(4) -0.3904(7) 0.0796(16) Uani d U 1
H H4A 0.0273 0.1894 -0.3501 0.095 Uiso calc R 1
C C5 0.0471(2) 0.1124(5) -0.5522(8) 0.0946(19) Uani d U 1
H H5A 0.0194 0.1107 -0.6165 0.114 Uiso calc R 1
C C6 0.0828(2) 0.0707(5) -0.6157(8) 0.0954(19) Uani d U 1
H H6A 0.0794 0.0422 -0.7248 0.115 Uiso calc R 1
C C7 0.1229(2) 0.0696(4) -0.5235(7) 0.0742(15) Uani d U 1
H H7A 0.1470 0.0403 -0.5690 0.089 Uiso calc R 1
C C8 0.09539(14) 0.2027(3) -0.1186(6) 0.0515(11) Uani d . 1
C C9 0.10742(16) 0.2703(4) 0.1660(8) 0.0652(14) Uani d . 1
C C10 0.16044(14) 0.2990(3) 0.4122(6) 0.0509(11) Uani d . 1
C C11 0.05722(17) 0.4453(4) 0.6622(8) 0.0873(19) Uani d . 1
H H11A 0.0303 0.4444 0.5846 0.131 Uiso calc R 1
H H11B 0.0658 0.5077 0.6873 0.131 Uiso calc R 1
H H11C 0.0520 0.4143 0.7694 0.131 Uiso calc R 1
C C12 0.13322(14) 0.3932(3) 0.6683(6) 0.0486(10) Uani d . 1
C C13 0.16640(13) 0.3438(3) 0.5879(5) 0.0467(10) Uani d . 1
C C14 0.20858(15) 0.3341(3) 0.6785(6) 0.0599(12) Uani d . 1
H H14A 0.2305 0.3006 0.6276 0.072 Uiso calc R 1
C C15 0.21853(18) 0.3729(4) 0.8408(7) 0.0683(14) Uani d . 1
H H15A 0.2467 0.3653 0.9000 0.082 Uiso calc R 1
C C16 0.1862(2) 0.4227(4) 0.9133(7) 0.0790(17) Uani d . 1
H H16A 0.1934 0.4515 1.0205 0.095 Uiso calc R 1
C C17 0.14394(18) 0.4321(3) 0.8354(7) 0.0653(13) Uani d . 1
H H17A 0.1223 0.4639 0.8917 0.078 Uiso calc R 1

loop_
_atom_site_aniso_label
_atom_site_aniso_U_11
_atom_site_aniso_U_22
_atom_site_aniso_U_33
_atom_site_aniso_U_12
_atom_site_aniso_U_13
_atom_site_aniso_U_23
S 0.0561(8) 0.0660(8) 0.0708(8) 0.0122(6) 0.0047(6) -0.0030(7)
O1 0.064(2) 0.077(2) 0.069(2) 0.0236(17) 0.0142(18) -0.0027(19)
O2 0.0527(19) 0.107(3) 0.068(2) 0.0223(19) 0.0017(16) -0.028(2)
O3 0.0505(18) 0.070(2) 0.067(2) 0.0199(15) 0.0081(16) -0.0046(18)
O4 0.095(5) 0.093(5) 0.239(10) 0.000 0.060(5) 0.000
N1 0.069(3) 0.105(4) 0.067(3) 0.022(3) 0.006(2) -0.011(3)
N2 0.051(2) 0.087(3) 0.047(2) 0.018(2) -0.0025(17) -0.011(2)
N3 0.0212(15) 0.0347(18) 0.074(2) 0.0118(13) 0.0067(16) -0.0007(18)
C1 0.091(4) 0.124(5) 0.104(5) 0.055(4) 0.040(4) 0.011(4)
C2 0.071(3) 0.047(3) 0.054(3) 0.002(2) 0.004(2) 0.000(2)
C3 0.060(3) 0.055(3) 0.048(2) -0.003(2) 0.001(2) -0.003(2)
C4 0.067(3) 0.102(4) 0.066(3) -0.004(3) -0.014(3) -0.004(3)
C5 0.096(4) 0.122(5) 0.062(3) -0.019(4) -0.021(3) -0.015(3)
C6 0.129(5) 0.088(4) 0.067(4) -0.011(4) -0.006(3) -0.016(3)
C7 0.106(4) 0.058(3) 0.060(3) 0.008(3) 0.016(3) -0.011(3)
C8 0.054(3) 0.048(3) 0.052(2) 0.003(2) 0.003(2) 0.000(2)
C9 0.054(3) 0.069(3) 0.073(3) 0.015(3) 0.013(3) 0.015(3)
C10 0.047(2) 0.049(3) 0.055(3) 0.006(2) -0.003(2) 0.003(2)
C11 0.070(3) 0.101(5) 0.095(4) 0.042(3) 0.025(3) 0.002(4)
C12 0.050(2) 0.044(2) 0.051(2) 0.0060(19) 0.006(2) 0.004(2)
C13 0.045(2) 0.048(2) 0.046(2) -0.0029(19) 0.0030(19) -0.004(2)
C14 0.045(2) 0.067(3) 0.067(3) -0.001(2) 0.002(2) -0.003(3)
C15 0.069(3) 0.074(4) 0.059(3) -0.011(3) -0.012(3) -0.004(3)
C16 0.102(4) 0.064(3) 0.067(3) -0.014(3) -0.021(3) -0.009(3)
C17 0.084(3) 0.059(3) 0.055(3) 0.004(3) 0.020(3) -0.009(2)

loop_
_atom_type_symbol
_atom_type_description
_atom_type_scat_dispersion_real
_atom_type_scat_dispersion_imag
_atom_type_scat_source
C C 0.0033 0.0016 'International Tables Vol C Tables 4.2.6.8 and 6.1.1.4'
H H 0.0000 0.0000 'International Tables Vol C Tables 4.2.6.8 and 6.1.1.4'
N N 0.0061 0.0033 'International Tables Vol C Tables 4.2.6.8 and 6.1.1.4'
O O 0.0106 0.0060 'International Tables Vol C Tables 4.2.6.8 and 6.1.1.4'
S S 0.1246 0.1234 'International Tables Vol C Tables 4.2.6.8 and 6.1.1.4'

loop_
_geom_angle_atom_site_label_1
_geom_angle_atom_site_label_2
_geom_angle_atom_site_label_3
_geom_angle
C8 S C9 87.3(2)
C2 O1 C1 118.8(4)
C12 O3 C11 118.8(4)
C9 N1 N2 111.7(4)
C8 N2 N1 116.1(4)
C9 N3 C10 130.6(4)
C9 N3 H3A 114.7
C10 N3 H3A 114.7
O1 C1 H1B 109.5
O1 C1 H1C 109.5
H1B C1 H1C 109.5
O1 C1 H1D 109.5
H1B C1 H1D 109.5
H1C C1 H1D 109.5
O1 C2 C7 124.0(5)
O1 C2 C3 116.0(4)
C7 C2 C3 120.0(5)
C4 C3 C2 118.5(4)
C4 C3 C8 117.8(4)
C2 C3 C8 123.7(4)
C3 C4 C5 119.4(6)
C3 C4 H4A 120.3
C5 C4 H4A 120.3
C6 C5 C4 120.7(6)
C6 C5 H5A 119.6
C4 C5 H5A 119.6
C7 C6 C5 121.0(6)
C7 C6 H6A 119.5
C5 C6 H6A 119.5
C6 C7 C2 120.4(5)
C6 C7 H7A 119.8
C2 C7 H7A 119.8
N2 C8 C3 119.6(4)
N2 C8 S 113.1(3)
C3 C8 S 127.2(3)
N3 C9 N1 120.5(5)
N3 C9 S 127.8(4)
N1 C9 S 111.7(4)
O2 C10 N3 115.8(4)
O2 C10 C13 122.2(4)
N3 C10 C13 122.0(4)
O3 C11 H11A 109.5
O3 C11 H11B 109.5
H11A C11 H11B 109.5
O3 C11 H11C 109.5
H11A C11 H11C 109.5
H11B C11 H11C 109.5
O3 C12 C13 117.3(4)
O3 C12 C17 123.6(4)
C13 C12 C17 119.0(4)
C14 C13 C12 118.4(4)
C14 C13 C10 116.0(4)
C12 C13 C10 125.5(4)
C15 C14 C13 121.8(5)
C15 C14 H14A 119.1
C13 C14 H14A 119.1
C16 C15 C14 118.6(5)
C16 C15 H15A 120.7
C14 C15 H15A 120.7
C17 C16 C15 122.8(5)
C17 C16 H16A 118.6
C15 C16 H16A 118.6
C16 C17 C12 119.3(5)
C16 C17 H17A 120.4
C12 C17 H17A 120.4

loop_
_geom_bond_atom_site_label_1
_geom_bond_atom_site_label_2
_geom_bond_distance
S C8 1.712(4)
S C9 1.751(6)
O1 C2 1.360(5)
O1 C1 1.429(6)
O2 C10 1.226(5)
O3 C12 1.347(5)
O3 C11 1.436(5)
O4 H4 0.8501
N1 C9 1.329(6)
N1 N2 1.337(5)
N2 C8 1.271(5)
N3 C9 1.171(6)
N3 C10 1.464(5)
N3 H3A 0.8600
C1 H1B 0.9600
C1 H1C 0.9600
C1 H1D 0.9600
C2 C7 1.398(7)
C2 C3 1.404(6)
C3 C4 1.390(6)
C3 C8 1.472(6)
C4 C5 1.404(8)
C4 H4A 0.9300
C5 C6 1.354(9)
C5 H5A 0.9300
C6 C7 1.343(8)
C6 H6A 0.9300
C7 H7A 0.9300
C10 C13 1.492(6)
C11 H11A 0.9600
C11 H11B 0.9600
C11 H11C 0.9600
C12 C13 1.409(6)
C12 C17 1.411(7)
C13 C14 1.397(6)
C14 C15 1.374(7)
C14 H14A 0.9300
C15 C16 1.364(8)
C15 H15A 0.9300
C16 C17 1.361(7)
C16 H16A 0.9300
C17 H17A 0.9300

loop_
_geom_hbond_atom_site_label_D
_geom_hbond_atom_site_label_H
_geom_hbond_atom_site_label_A
_geom_hbond_site_symmetry_A
_geom_hbond_distance_DH
_geom_hbond_distance_HA
_geom_hbond_distance_DA
_geom_hbond_angle_DHA
_geom_hbond_publ_flag
N3 H3A O3 . 0.86 2.04 2.706(5) 134.00 yes
O4 H4 N1 2_655 0.85 2.24 2.796(6) 123.00 yes
C14 H14A O2 7_556 0.93 2.49 3.316(6) 148.00 yes

loop_
_geom_torsion_atom_site_label_1
_geom_torsion_atom_site_label_2
_geom_torsion_atom_site_label_3
_geom_torsion_atom_site_label_4
_geom_torsion
C9 N1 N2 C8 1.8(7)
C1 O1 C2 C7 5.2(7)
C1 O1 C2 C3 -174.9(5)
O1 C2 C3 C4 179.6(4)
C7 C2 C3 C4 -0.5(7)
O1 C2 C3 C8 -0.8(7)
C7 C2 C3 C8 179.1(4)
C2 C3 C4 C5 2.2(8)
C8 C3 C4 C5 -177.4(5)
C3 C4 C5 C6 -3.0(10)
C4 C5 C6 C7 2.0(11)
C5 C6 C7 C2 -0.3(10)
O1 C2 C7 C6 179.4(5)
C3 C2 C7 C6 -0.5(8)
N1 N2 C8 C3 178.5(4)
N1 N2 C8 S -0.9(6)
C4 C3 C8 N2 -2.9(7)
C2 C3 C8 N2 177.5(5)
C4 C3 C8 S 176.4(4)
C2 C3 C8 S -3.2(7)
C9 S C8 N2 -0.2(4)
C9 S C8 C3 -179.5(4)
C10 N3 C9 N1 -179.7(4)
C10 N3 C9 S -0.9(8)
N2 N1 C9 N3 177.2(5)
N2 N1 C9 S -1.8(6)
C8 S C9 N3 -177.8(5)
C8 S C9 N1 1.1(4)
C9 N3 C10 O2 2.0(7)
C9 N3 C10 C13 -179.0(5)
C11 O3 C12 C13 176.9(4)
C11 O3 C12 C17 -2.3(7)
O3 C12 C13 C14 -178.2(4)
C17 C12 C13 C14 1.0(6)
O3 C12 C13 C10 1.1(6)
C17 C12 C13 C10 -179.7(4)
O2 C10 C13 C14 -2.1(7)
N3 C10 C13 C14 179.0(4)
O2 C10 C13 C12 178.6(4)
N3 C10 C13 C12 -0.3(7)
C12 C13 C14 C15 -1.3(7)
C10 C13 C14 C15 179.3(4)
C13 C14 C15 C16 -0.7(8)
C14 C15 C16 C17 3.1(9)
C15 C16 C17 C12 -3.5(8)
O3 C12 C17 C16 -179.5(4)
C13 C12 C17 C16 1.3(7)

loop_
_cod_related_entry_id
_cod_related_entry_database
_cod_related_entry_code
1 ChemSpider 30655567
